data_7150639
loop_
_publ_author_name
'Kle\<cka, Martin'
'Pohl, Radek'
'Klepet\'a\<rov\'a, Blanka'
'Hocek, Michal'

_publ_section_title
;
 Direct C--H borylation and C--H arylation of
 pyrrolo[2,3-d]pyrimidines: synthesis of 6,8-disubstituted
 7-deazapurines
;
_journal_issue 5
_journal_name_full 'Organic &amp; Biomolecular Chemistry'
_journal_page_first 866
_journal_page_last 868
_journal_paper_doi 10.1039/b900218a
_journal_volume 7
_journal_year 2009
_chemical_formula_moiety 'C25 H26 B1 N3 O2'
_chemical_formula_sum 'C25 H26 B N3 O2'
_chemical_formula_weight 411.31
_chemical_name_common
;(7-benzyl-4-phenyl-6-(4,4,5,5-tetramethyl-1,3,2-dioxaborolan-
2-yl)-7H-pyrrolo(2
;
_chemical_name_systematic (7-benzyl-4-phenyl-6-(4,4,5,5-tetramethyl-1,3,2-dioxaborolan-2-yl)-7H-pyrrolo[2,3-d]pyrimidine)
_space_group_IT_number 2
_symmetry_cell_setting triclinic
_symmetry_space_group_name_Hall '-P 1'
_symmetry_space_group_name_H-M 'P -1'
_atom_sites_solution_hydrogens geom
_atom_sites_solution_primary direct
_audit_creation_date 08-09-25
_audit_creation_method CRYSTALS_ver_12.86
_cell_angle_alpha 98.5162(18)
_cell_angle_beta 97.4398(18)
_cell_angle_gamma 103.2928(18)
_cell_formula_units_Z 4
_cell_length_a 12.0486(3)
_cell_length_b 12.5522(3)
_cell_length_c 15.7030(4)
_cell_measurement_reflns_used 24370
_cell_measurement_temperature 298
_cell_measurement_theta_max 77
_cell_measurement_theta_min 4
_cell_volume 2252.52(10)
_computing_cell_refinement 'CrysAlis RED, (Oxford Diffraction, 2002)'
_computing_data_collection 'Xcalibur, (Oxford Diffraction, 2002)'
_computing_data_reduction 'CrysAlis RED, (Oxford Diffraction, 2002)'
_computing_molecular_graphics 'CAMERON (Watkin et al., 1996)'
_computing_publication_material 'CRYSTALS (Betteridge et al., 2003)'
_computing_structure_refinement 'CRYSTALS (Betteridge et al., 2003)'
_computing_structure_solution 'SIR92 (Altomare et al., 1994)'
_diffrn_ambient_temperature 298
_diffrn_measured_fraction_theta_full 0.996
_diffrn_measured_fraction_theta_max 0.984
_diffrn_measurement_device 'Oxford Diffraction XCALIBUR'
_diffrn_measurement_device_type Area
_diffrn_measurement_method '\f & \w scans'
_diffrn_radiation_monochromator graphite
_diffrn_radiation_type 'Cu K\a'
_diffrn_radiation_wavelength 1.54184
_diffrn_reflns_av_R_equivalents 0.037
_diffrn_reflns_limit_h_max 15
_diffrn_reflns_limit_h_min -15
_diffrn_reflns_limit_k_max 15
_diffrn_reflns_limit_k_min -15
_diffrn_reflns_limit_l_max 19
_diffrn_reflns_limit_l_min -19
_diffrn_reflns_number 73819
_diffrn_reflns_theta_full 72.963
_diffrn_reflns_theta_max 77.621
_diffrn_reflns_theta_min 3.681
_diffrn_standards_number 0
_exptl_absorpt_coefficient_mu 0.610
_exptl_absorpt_correction_T_max 0.86
_exptl_absorpt_correction_T_min 0.84
_exptl_absorpt_correction_type analytical
_exptl_absorpt_process_details
;
Analytical Absorption (De Meulenaer & Tompa, 1965)
;
_exptl_crystal_colour colourless
_exptl_crystal_density_diffrn 1.213
_exptl_crystal_density_method 'not measured'
_exptl_crystal_description prism
_exptl_crystal_F_000 872
_exptl_crystal_size_max 0.45
_exptl_crystal_size_mid 0.28
_exptl_crystal_size_min 0.24
_refine_diff_density_max 0.66
_refine_diff_density_min -0.23
_refine_ls_extinction_coef 46(11)
_refine_ls_extinction_method 'Larson (1970), Equation 22'
_refine_ls_goodness_of_fit_ref 1.0755
_refine_ls_hydrogen_treatment constr
_refine_ls_matrix_type full
_refine_ls_number_parameters 560
_refine_ls_number_reflns 4276
_refine_ls_number_restraints 0
_refine_ls_R_factor_all 0.0911
_refine_ls_R_factor_gt 0.0589
_refine_ls_shift/su_max 0.000248
_refine_ls_structure_factor_coef F
_refine_ls_weighting_details
;
Method, part 1, Chebychev polynomial, (Watkin, 1994, Prince, 1982)
[weight] = 1.0/[A~0~*T~0~(x)+A~1~*T~1~(x) ... +A~n-1~]*T~n-1~(x)]
where A~i~ are the Chebychev coefficients listed below and x= Fcalc/Fmax
Method = Robust Weighting (Prince, 1982)
W = [weight] * [1-(deltaF/6*sigmaF)^2^]^2^
A~i~ are:
14.5 3.67 12.7
;
_refine_ls_weighting_scheme calc
_refine_ls_wR_factor_all 0.0785
_refine_ls_wR_factor_gt 0.0675
_refine_ls_wR_factor_ref 0.0675
_reflns_limit_h_max 14
_reflns_limit_h_min -15
_reflns_limit_k_max 15
_reflns_limit_k_min -15
_reflns_limit_l_max 19
_reflns_limit_l_min 0
_reflns_number_gt 4276
_reflns_number_total 9449
_reflns_threshold_expression I>2.0\s(I)
_oxford_refine_ls_r_factor_ref 0.0589
_oxford_refine_ls_scale 4.713(13)
_oxford_reflns_number_all 9413
_oxford_reflns_threshold_expression_ref I>2.0\s(I)
_cod_data_source_file b900218a.txt
_cod_data_source_block 1
_cod_depositor_comments
;
The following automatic conversions were performed:
'_symmetry_cell_setting' value 'Triclinic' changed to 'triclinic'
according to '/home/saulius/struct/CIF-dictionaries/cif_core.dic'
dictionary named 'cif_core.dic' version 2.4.1 from 2010-06-29.

Automatic conversion script
Id: cif_fix_enum 1527 2010-12-29 10:47:43Z saulius 
;
_cod_original_sg_symbol_H-M 'P -1 '
_cod_original_formula_sum 'C25 H26 B1 N3 O2'
_cod_database_code 7150639

loop_
_symmetry_equiv_pos_as_xyz
x,y,z
-x,-y,-z

loop_
_atom_site_label
_atom_site_type_symbol
_atom_site_fract_x
_atom_site_fract_y
_atom_site_fract_z
_atom_site_U_iso_or_equiv
_atom_site_occupancy
_atom_site_adp_type
_atom_site_refinement_flags_posn
_atom_site_refinement_flags_adp
_atom_site_refinement_flags_occupancy
_atom_site_disorder_assembly
_atom_site_disorder_group
_oxford_atom_site_special_shape
_atom_site_attached_hydrogens
B16 B 0.5978(3) 0.3984(3) 0.7886(2) 0.0686 1.0000 Uani . . . . . . .
B47 B 0.0298(3) 0.8627(2) 0.7225(2) 0.0613 1.0000 Uani . . . . . . .
O17 O 0.5995(2) 0.4619(2) 0.72614(14) 0.0966 1.0000 Uani . . . . . . .
O20 O 0.5717(2) 0.28827(18) 0.75706(13) 0.0847 1.0000 Uani . . . . . . .
O48 O -0.0198(2) 0.90971(16) 0.78523(14) 0.0846 1.0000 Uani . . . . . . .
O51 O 0.02494(18) 0.75384(15) 0.72332(13) 0.0751 1.0000 Uani . . . . . . .
N1 N 0.6983(3) 0.6370(3) 1.16768(16) 0.0861 1.0000 Uani . . . . . . .
N3 N 0.6997(2) 0.4494(2) 1.11013(16) 0.0814 1.0000 Uani . . . . . . .
N9 N 0.6517(2) 0.39861(19) 0.95480(14) 0.0673 1.0000 Uani . . . . . . .
N32 N 0.1889(2) 1.1521(2) 0.46102(16) 0.0747 1.0000 Uani . . . . . . .
N34 N 0.2093(2) 0.9675(2) 0.46949(16) 0.0731 1.0000 Uani . . . . . . .
N40 N 0.13658(18) 0.89434(17) 0.58905(14) 0.0611 1.0000 Uani . . . . . . .
C2 C 0.7113(3) 0.5350(3) 1.1735(2) 0.0909 1.0000 Uani . . . . . . .
C4 C 0.6703(2) 0.4722(2) 1.03194(17) 0.0650 1.0000 Uani . . . . . . .
C5 C 0.6533(2) 0.5749(2) 1.01453(17) 0.0619 1.0000 Uani . . . . . . .
C6 C 0.6692(2) 0.6586(2) 1.08728(18) 0.0673 1.0000 Uani . . . . . . .
C7 C 0.6244(2) 0.5589(2) 0.92136(17) 0.0651 1.0000 Uani . . . . . . .
C8 C 0.6242(2) 0.4523(2) 0.88691(17) 0.0650 1.0000 Uani . . . . . . .
C10 C 0.6564(2) 0.7732(3) 1.0853(2) 0.0736 1.0000 Uani . . . . . . .
C11 C 0.6228(5) 0.8074(3) 1.0096(3) 0.1143 1.0000 Uani . . . . . . .
C12 C 0.6134(5) 0.9157(4) 1.0092(3) 0.1277 1.0000 Uani . . . . . . .
C13 C 0.6364(4) 0.9893(4) 1.0856(4) 0.1232 1.0000 Uani . . . . . . .
C14 C 0.6650(5) 0.9555(4) 1.1616(4) 0.1384 1.0000 Uani . . . . . . .
C15 C 0.6756(4) 0.8485(3) 1.1613(3) 0.1144 1.0000 Uani . . . . . . .
C18 C 0.5571(3) 0.3862(3) 0.6428(2) 0.0971 1.0000 Uani . . . . . . .
C19 C 0.5724(3) 0.2746(3) 0.6633(2) 0.0954 1.0000 Uani . . . . . . .
C21 C 0.4298(4) 0.3871(4) 0.6198(3) 0.1221 1.0000 Uani . . . . . . .
C22 C 0.6259(5) 0.4324(5) 0.5765(3) 0.1591 1.0000 Uani . . . . . . .
C23 C 0.4803(5) 0.1756(4) 0.6165(3) 0.1426 1.0000 Uani . . . . . . .
C24 C 0.6936(5) 0.2599(6) 0.6546(4) 0.1700 1.0000 Uani . . . . . . .
C25 C 0.6702(3) 0.2866(2) 0.9461(2) 0.0753 1.0000 Uani . . . . . . .
C26 C 0.7807(3) 0.2780(2) 0.91291(18) 0.0690 1.0000 Uani . . . . . . .
C27 C 0.8739(3) 0.3668(3) 0.9212(2) 0.0782 1.0000 Uani . . . . . . .
C28 C 0.9751(3) 0.3541(3) 0.8932(2) 0.0932 1.0000 Uani . . . . . . .
C29 C 0.9852(4) 0.2516(4) 0.8583(3) 0.0976 1.0000 Uani . . . . . . .
C30 C 0.8931(4) 0.1619(4) 0.8488(3) 0.1072 1.0000 Uani . . . . . . .
C31 C 0.7913(3) 0.1740(3) 0.8757(2) 0.0921 1.0000 Uani . . . . . . .
C33 C 0.2189(3) 1.0578(3) 0.4348(2) 0.0782 1.0000 Uani . . . . . . .
C35 C 0.1601(2) 0.9757(2) 0.54083(17) 0.0606 1.0000 Uani . . . . . . .
C36 C 0.1226(2) 1.0683(2) 0.57731(16) 0.0574 1.0000 Uani . . . . . . .
C37 C 0.1399(2) 1.1588(2) 0.53332(17) 0.0607 1.0000 Uani . . . . . . .
C38 C 0.0742(2) 1.0370(2) 0.65102(17) 0.0622 1.0000 Uani . . . . . . .
C39 C 0.0832(2) 0.9311(2) 0.65681(17) 0.0602 1.0000 Uani . . . . . . .
C41 C 0.1098(2) 1.2648(2) 0.56110(18) 0.0626 1.0000 Uani . . . . . . .
C42 C 0.0410(3) 1.2782(2) 0.6240(2) 0.0780 1.0000 Uani . . . . . . .
C43 C 0.0157(3) 1.3787(3) 0.6495(2) 0.0851 1.0000 Uani . . . . . . .
C44 C 0.0579(3) 1.4675(3) 0.6136(2) 0.0873 1.0000 Uani . . . . . . .
C45 C 0.1239(4) 1.4561(3) 0.5493(3) 0.0992 1.0000 Uani . . . . . . .
C46 C 0.1495(3) 1.3564(3) 0.5232(2) 0.0843 1.0000 Uani . . . . . . .
C49 C -0.0732(4) 0.8223(3) 0.8281(3) 0.1019 1.0000 Uani . . . . . . .
C50 C -0.0260(3) 0.7262(3) 0.7982(2) 0.0897 1.0000 Uani . . . . . . .
C52 C -0.2059(5) 0.7890(6) 0.7754(5) 0.1854 1.0000 Uani . . . . . . .
C53 C -0.0936(8) 0.8563(5) 0.9119(4) 0.1964 1.0000 Uani . . . . . . .
C54 C -0.0867(7) 0.6123(4) 0.7884(5) 0.1802 1.0000 Uani . . . . . . .
C55 C 0.0834(6) 0.7358(8) 0.8688(4) 0.1894 1.0000 Uani . . . . . . .
C56 C 0.1707(2) 0.7896(2) 0.57505(19) 0.0670 1.0000 Uani . . . . . . .
C57 C 0.2844(3) 0.7951(2) 0.6294(2) 0.0699 1.0000 Uani . . . . . . .
C58 C 0.3850(3) 0.8602(4) 0.6127(3) 0.1031 1.0000 Uani . . . . . . .
C59 C 0.4880(4) 0.8653(6) 0.6649(4) 0.1493 1.0000 Uani . . . . . . .
C60 C 0.4919(5) 0.8066(6) 0.7309(4) 0.1512 1.0000 Uani . . . . . . .
C61 C 0.3947(4) 0.7429(4) 0.7482(4) 0.1253 1.0000 Uani . . . . . . .
C62 C 0.2918(3) 0.7374(3) 0.6975(3) 0.0950 1.0000 Uani . . . . . . .
H21 H 0.7278 0.5230 1.2307 0.1119 1.0000 Uiso R . . . . . .
H71 H 0.6081 0.6110 0.8873 0.0771 1.0000 Uiso R . . . . . .
H111 H 0.6066 0.7565 0.9572 0.1477 1.0000 Uiso R . . . . . .
H121 H 0.5928 0.9398 0.9566 0.1694 1.0000 Uiso R . . . . . .
H131 H 0.6312 1.0625 1.0860 0.1430 1.0000 Uiso R . . . . . .
H141 H 0.6771 1.0053 1.2151 0.1569 1.0000 Uiso R . . . . . .
H151 H 0.6973 0.8260 1.2136 0.1292 1.0000 Uiso R . . . . . .
H211 H 0.4257 0.4631 0.6210 0.1808 1.0000 Uiso R . . . . . .
H212 H 0.3868 0.3566 0.6623 0.1805 1.0000 Uiso R . . . . . .
H213 H 0.3976 0.3441 0.5616 0.1806 1.0000 Uiso R . . . . . .
H221 H 0.6127 0.5036 0.5709 0.2220 1.0000 Uiso R . . . . . .
H222 H 0.6014 0.3812 0.5213 0.2216 1.0000 Uiso R . . . . . .
H223 H 0.7065 0.4406 0.5975 0.2216 1.0000 Uiso R . . . . . .
H231 H 0.4086 0.1835 0.6347 0.1977 1.0000 Uiso R . . . . . .
H232 H 0.4746 0.1702 0.5541 0.1979 1.0000 Uiso R . . . . . .
H233 H 0.4987 0.1111 0.6341 0.1982 1.0000 Uiso R . . . . . .
H241 H 0.6991 0.2427 0.5937 0.2518 1.0000 Uiso R . . . . . .
H242 H 0.7076 0.2021 0.6833 0.2521 1.0000 Uiso R . . . . . .
H243 H 0.7502 0.3281 0.6811 0.2518 1.0000 Uiso R . . . . . .
H251 H 0.6754 0.2684 1.0045 0.0936 1.0000 Uiso R . . . . . .
H252 H 0.6054 0.2348 0.9057 0.0941 1.0000 Uiso R . . . . . .
H271 H 0.8687 0.4377 0.9446 0.0943 1.0000 Uiso R . . . . . .
H281 H 1.0382 0.4178 0.8985 0.1129 1.0000 Uiso R . . . . . .
H291 H 1.0543 0.2415 0.8415 0.1251 1.0000 Uiso R . . . . . .
H301 H 0.8989 0.0913 0.8241 0.1373 1.0000 Uiso R . . . . . .
H311 H 0.7279 0.1121 0.8689 0.1133 1.0000 Uiso R . . . . . .
H331 H 0.2523 1.0546 0.3832 0.0957 1.0000 Uiso R . . . . . .
H381 H 0.0422 1.0803 0.6910 0.0763 1.0000 Uiso R . . . . . .
H421 H 0.0080 1.2176 0.6481 0.0971 1.0000 Uiso R . . . . . .
H431 H -0.0318 1.3851 0.6923 0.1040 1.0000 Uiso R . . . . . .
H441 H 0.0408 1.5358 0.6310 0.1053 1.0000 Uiso R . . . . . .
H451 H 0.1516 1.5159 0.5227 0.1260 1.0000 Uiso R . . . . . .
H461 H 0.1927 1.3500 0.4779 0.1035 1.0000 Uiso R . . . . . .
H521 H -0.2566 0.7666 0.8173 0.2510 1.0000 Uiso R . . . . . .
H522 H -0.2245 0.8520 0.7503 0.2511 1.0000 Uiso R . . . . . .
H523 H -0.2100 0.7229 0.7293 0.2505 1.0000 Uiso R . . . . . .
H531 H -0.0161 0.8896 0.9465 0.2680 1.0000 Uiso R . . . . . .
H532 H -0.1409 0.9100 0.9102 0.2679 1.0000 Uiso R . . . . . .
H533 H -0.1325 0.7907 0.9338 0.2679 1.0000 Uiso R . . . . . .
H541 H -0.1190 0.6007 0.8412 0.2346 1.0000 Uiso R . . . . . .
H542 H -0.1489 0.6032 0.7379 0.2348 1.0000 Uiso R . . . . . .
H543 H -0.0339 0.5659 0.7770 0.2350 1.0000 Uiso R . . . . . .
H551 H 0.0617 0.6832 0.9073 0.2433 1.0000 Uiso R . . . . . .
H552 H 0.1026 0.8150 0.9018 0.2426 1.0000 Uiso R . . . . . .
H553 H 0.1470 0.7205 0.8405 0.2433 1.0000 Uiso R . . . . . .
H561 H 0.1108 0.7321 0.5884 0.0803 1.0000 Uiso R . . . . . .
H562 H 0.1753 0.7693 0.5141 0.0793 1.0000 Uiso R . . . . . .
H581 H 0.3845 0.9000 0.5662 0.1257 1.0000 Uiso R . . . . . .
H591 H 0.5558 0.9091 0.6539 0.1810 1.0000 Uiso R . . . . . .
H601 H 0.5624 0.8096 0.7643 0.1868 1.0000 Uiso R . . . . . .
H611 H 0.3981 0.7043 0.7956 0.1506 1.0000 Uiso R . . . . . .
H621 H 0.2228 0.6917 0.7083 0.1158 1.0000 Uiso R . . . . . .

loop_
_atom_site_aniso_label
_atom_site_aniso_U_11
_atom_site_aniso_U_22
_atom_site_aniso_U_33
_atom_site_aniso_U_23
_atom_site_aniso_U_13
_atom_site_aniso_U_12
B16 0.0629(18) 0.076(2) 0.0653(18) 0.0125(16) 0.0141(14) 0.0119(15)
B47 0.0621(17) 0.0543(16) 0.0715(18) 0.0164(14) 0.0135(14) 0.0182(13)
O17 0.1248(19) 0.0890(14) 0.0611(12) 0.0163(11) 0.0079(12) 0.0001(13)
O20 0.0956(15) 0.0805(14) 0.0731(13) 0.0054(10) 0.0117(11) 0.0197(11)
O48 0.1143(17) 0.0626(11) 0.0951(14) 0.0261(10) 0.0498(13) 0.0336(11)
O51 0.0953(14) 0.0588(11) 0.0826(12) 0.0214(9) 0.0319(11) 0.0278(10)
N1 0.1007(19) 0.100(2) 0.0626(15) 0.0129(13) 0.0118(13) 0.0373(15)
N3 0.0984(19) 0.0967(18) 0.0626(14) 0.0241(14) 0.0185(13) 0.0431(15)
N9 0.0758(14) 0.0706(14) 0.0640(13) 0.0164(11) 0.0202(11) 0.0287(11)
N32 0.0807(16) 0.0736(15) 0.0734(15) 0.0193(12) 0.0206(12) 0.0187(12)
N34 0.0773(15) 0.0712(14) 0.0749(15) 0.0121(12) 0.0249(12) 0.0215(12)
N40 0.0628(12) 0.0535(12) 0.0690(13) 0.0091(10) 0.0144(10) 0.0184(10)
C2 0.109(3) 0.108(3) 0.0630(18) 0.0233(19) 0.0101(17) 0.041(2)
C4 0.0662(16) 0.0777(18) 0.0605(16) 0.0186(14) 0.0181(12) 0.0293(14)
C5 0.0572(15) 0.0731(16) 0.0588(15) 0.0143(13) 0.0144(12) 0.0194(12)
C6 0.0605(15) 0.0777(18) 0.0663(17) 0.0133(14) 0.0154(12) 0.0200(13)
C7 0.0654(16) 0.0700(17) 0.0619(15) 0.0170(13) 0.0097(12) 0.0187(13)
C8 0.0654(16) 0.0706(17) 0.0616(15) 0.0162(13) 0.0155(12) 0.0172(13)
C10 0.0620(16) 0.0750(18) 0.0842(19) 0.0082(15) 0.0202(14) 0.0181(14)
C11 0.184(4) 0.099(3) 0.085(2) 0.019(2) 0.042(3) 0.074(3)
C12 0.183(5) 0.102(3) 0.127(4) 0.034(3) 0.046(3) 0.074(3)
C13 0.122(3) 0.076(2) 0.167(5) 0.013(3) 0.014(3) 0.026(2)
C14 0.166(5) 0.086(3) 0.139(4) -0.027(3) -0.015(3) 0.037(3)
C15 0.141(4) 0.087(2) 0.097(3) -0.012(2) -0.017(2) 0.031(2)
C18 0.103(3) 0.113(3) 0.0544(17) 0.0082(17) 0.0074(16) -0.006(2)
C19 0.099(2) 0.107(3) 0.0684(19) -0.0076(18) 0.0108(17) 0.020(2)
C21 0.116(3) 0.150(4) 0.094(3) 0.022(3) -0.004(2) 0.032(3)
C22 0.169(5) 0.196(5) 0.077(3) 0.029(3) 0.032(3) -0.031(4)
C23 0.163(5) 0.113(3) 0.115(3) -0.011(3) -0.010(3) -0.001(3)
C24 0.141(4) 0.257(7) 0.119(4) -0.024(4) 0.033(3) 0.095(5)
C25 0.0862(19) 0.0687(17) 0.0813(18) 0.0230(14) 0.0268(16) 0.0275(15)
C26 0.0833(19) 0.0687(17) 0.0659(16) 0.0213(13) 0.0193(14) 0.0317(15)
C27 0.084(2) 0.0765(19) 0.0796(19) 0.0138(15) 0.0223(16) 0.0269(17)
C28 0.082(2) 0.111(3) 0.091(2) 0.022(2) 0.0268(18) 0.0244(19)
C29 0.102(3) 0.117(3) 0.098(2) 0.034(2) 0.038(2) 0.054(2)
C30 0.135(3) 0.095(3) 0.117(3) 0.020(2) 0.045(3) 0.065(3)
C31 0.111(3) 0.073(2) 0.102(2) 0.0171(18) 0.033(2) 0.0345(19)
C33 0.082(2) 0.085(2) 0.0733(18) 0.0177(16) 0.0276(15) 0.0217(16)
C35 0.0580(15) 0.0589(15) 0.0647(15) 0.0069(12) 0.0148(12) 0.0150(11)
C36 0.0560(14) 0.0543(13) 0.0605(14) 0.0114(11) 0.0088(11) 0.0116(11)
C37 0.0566(14) 0.0600(15) 0.0629(15) 0.0125(12) 0.0080(12) 0.0100(11)
C38 0.0684(16) 0.0535(14) 0.0682(16) 0.0107(12) 0.0176(13) 0.0194(12)
C39 0.0623(15) 0.0545(14) 0.0651(15) 0.0111(12) 0.0123(12) 0.0167(11)
C41 0.0600(15) 0.0575(15) 0.0682(16) 0.0184(12) 0.0035(12) 0.0104(12)
C42 0.102(2) 0.0593(16) 0.0817(19) 0.0236(14) 0.0285(17) 0.0236(15)
C43 0.108(2) 0.0660(18) 0.089(2) 0.0176(16) 0.0263(18) 0.0310(17)
C44 0.101(2) 0.0587(17) 0.106(2) 0.0211(16) 0.016(2) 0.0246(16)
C45 0.112(3) 0.067(2) 0.133(3) 0.044(2) 0.036(2) 0.0277(19)
C46 0.090(2) 0.0715(19) 0.103(2) 0.0352(17) 0.0331(18) 0.0222(16)
C49 0.144(3) 0.084(2) 0.112(3) 0.045(2) 0.074(3) 0.050(2)
C50 0.123(3) 0.0662(18) 0.096(2) 0.0361(16) 0.045(2) 0.0299(18)
C52 0.107(4) 0.228(7) 0.272(8) 0.150(7) 0.067(5) 0.059(4)
C53 0.357(11) 0.126(4) 0.161(5) 0.051(4) 0.166(7) 0.087(5)
C54 0.267(8) 0.086(3) 0.227(7) 0.055(4) 0.158(6) 0.045(4)
C55 0.166(5) 0.310(9) 0.153(5) 0.126(6) 0.035(4) 0.123(6)
C56 0.0710(17) 0.0537(14) 0.0771(17) 0.0058(12) 0.0120(13) 0.0214(12)
C57 0.0705(18) 0.0621(15) 0.0791(18) 0.0037(13) 0.0168(14) 0.0244(13)
C58 0.069(2) 0.124(3) 0.123(3) 0.039(2) 0.024(2) 0.024(2)
C59 0.067(3) 0.195(6) 0.192(5) 0.072(5) 0.027(3) 0.021(3)
C60 0.094(3) 0.183(5) 0.188(6) 0.068(5) -0.009(3) 0.054(4)
C61 0.098(3) 0.134(4) 0.153(4) 0.057(3) -0.002(3) 0.040(3)
C62 0.085(2) 0.090(2) 0.119(3) 0.038(2) 0.014(2) 0.0302(18)

loop_
_atom_type_symbol
_atom_type_scat_dispersion_real
_atom_type_scat_dispersion_imag
_atom_type_scat_Cromer_Mann_a1
_atom_type_scat_Cromer_Mann_b1
_atom_type_scat_Cromer_Mann_a2
_atom_type_scat_Cromer_Mann_b2
_atom_type_scat_Cromer_Mann_a3
_atom_type_scat_Cromer_Mann_b3
_atom_type_scat_Cromer_Mann_a4
_atom_type_scat_Cromer_Mann_b4
_atom_type_scat_Cromer_Mann_c
_atom_type_scat_source
C 0.0181 0.0091 2.3100 20.8439 1.0200 10.2075 1.5886 0.5687 0.8650 51.6512 0.2156 'International Tables Vol C 4.2.6.8 and 6.1.1.4'
H 0.0000 0.0000 0.4930 10.5109 0.3229 26.1257 0.1402 3.1424 0.0408 57.7998 0.0030 'International Tables Vol C 4.2.6.8 and 6.1.1.4'
B 0.0090 0.0039 2.0545 23.2185 1.3326 1.0210 1.0979 60.3498 0.7068 0.1403 -0.1932 'International Tables Vol C 4.2.6.8 and 6.1.1.4'
N 0.0311 0.0180 12.2126 0.0057 3.1322 9.8933 2.0125 28.9975 1.1663 0.5826 -11.5290 'International Tables Vol C 4.2.6.8 and 6.1.1.4'
O 0.0492 0.0322 3.0485 13.2771 2.2868 5.7011 1.5463 0.3239 0.8670 32.9089 0.2508 'International Tables Vol C 4.2.6.8 and 6.1.1.4'

loop_
_geom_angle_atom_site_label_1
_geom_angle_site_symmetry_1
_geom_angle_atom_site_label_2
_geom_angle_site_symmetry_2
_geom_angle_atom_site_label_3
_geom_angle_site_symmetry_3
_geom_angle
_geom_angle_publ_flag
O17 . B16 . O20 . 114.0(3) yes
O17 . B16 . C8 . 120.9(3) yes
O20 . B16 . C8 . 125.1(3) yes
O48 . B47 . O51 . 113.6(2) yes
O48 . B47 . C39 . 120.5(2) yes
O51 . B47 . C39 . 125.8(2) yes
B16 . O17 . C18 . 106.8(3) yes
B16 . O20 . C19 . 107.2(3) yes
B47 . O48 . C49 . 107.1(2) yes
B47 . O51 . C50 . 107.1(2) yes
C2 . N1 . C6 . 117.8(3) yes
C2 . N3 . C4 . 112.4(3) yes
C4 . N9 . C8 . 108.4(2) yes
C4 . N9 . C25 . 125.0(2) yes
C8 . N9 . C25 . 126.3(2) yes
C33 . N32 . C37 . 117.4(2) yes
C33 . N34 . C35 . 111.6(2) yes
C35 . N40 . C39 . 108.7(2) yes
C35 . N40 . C56 . 124.9(2) yes
C39 . N40 . C56 . 126.2(2) yes
N1 . C2 . N3 . 128.8(3) yes
N1 . C2 . H21 . 114.6 no
N3 . C2 . H21 . 116.6 no
N9 . C4 . N3 . 124.8(3) yes
N9 . C4 . C5 . 109.2(2) yes
N3 . C4 . C5 . 125.9(3) yes
C4 . C5 . C6 . 115.9(2) yes
C4 . C5 . C7 . 105.1(2) yes
C6 . C5 . C7 . 139.0(3) yes
C5 . C6 . N1 . 119.2(3) yes
C5 . C6 . C10 . 125.6(3) yes
N1 . C6 . C10 . 115.2(3) yes
C5 . C7 . C8 . 108.6(2) yes
C5 . C7 . H71 . 127.8 no
C8 . C7 . H71 . 123.6 no
B16 . C8 . N9 . 124.9(2) yes
B16 . C8 . C7 . 126.5(3) yes
N9 . C8 . C7 . 108.7(2) yes
C6 . C10 . C11 . 122.7(3) yes
C6 . C10 . C15 . 120.2(3) yes
C11 . C10 . C15 . 117.1(3) yes
C10 . C11 . C12 . 121.7(4) yes
C10 . C11 . H111 . 118.5 no
C12 . C11 . H111 . 119.8 no
C11 . C12 . C13 . 119.6(4) yes
C11 . C12 . H121 . 121.5 no
C13 . C12 . H121 . 118.9 no
C12 . C13 . C14 . 119.6(4) yes
C12 . C13 . H131 . 120.3 no
C14 . C13 . H131 . 120.1 no
C13 . C14 . C15 . 120.3(4) yes
C13 . C14 . H141 . 119.9 no
C15 . C14 . H141 . 119.8 no
C14 . C15 . C10 . 121.6(4) yes
C14 . C15 . H151 . 120.2 no
C10 . C15 . H151 . 118.2 no
O17 . C18 . C19 . 103.4(3) yes
O17 . C18 . C21 . 105.1(3) yes
C19 . C18 . C21 . 112.9(3) yes
O17 . C18 . C22 . 107.8(3) yes
C19 . C18 . C22 . 115.8(4) yes
C21 . C18 . C22 . 110.8(4) yes
C18 . C19 . O20 . 102.6(3) yes
C18 . C19 . C23 . 115.1(4) yes
O20 . C19 . C23 . 110.1(3) yes
C18 . C19 . C24 . 112.2(4) yes
O20 . C19 . C24 . 104.0(3) yes
C23 . C19 . C24 . 111.8(4) yes
C18 . C21 . H211 . 108.5 no
C18 . C21 . H212 . 109.9 no
H211 . C21 . H212 . 109.2 no
C18 . C21 . H213 . 109.7 no
H211 . C21 . H213 . 109.2 no
H212 . C21 . H213 . 110.3 no
C18 . C22 . H221 . 108.7 no
C18 . C22 . H222 . 109.0 no
H221 . C22 . H222 . 110.8 no
C18 . C22 . H223 . 108.4 no
H221 . C22 . H223 . 109.7 no
H222 . C22 . H223 . 110.2 no
C19 . C23 . H231 . 107.3 no
C19 . C23 . H232 . 110.8 no
H231 . C23 . H232 . 110.7 no
C19 . C23 . H233 . 107.9 no
H231 . C23 . H233 . 109.4 no
H232 . C23 . H233 . 110.6 no
C19 . C24 . H241 . 109.5 no
C19 . C24 . H242 . 109.5 no
H241 . C24 . H242 . 110.4 no
C19 . C24 . H243 . 109.1 no
H241 . C24 . H243 . 109.0 no
H242 . C24 . H243 . 109.3 no
N9 . C25 . C26 . 113.5(2) yes
N9 . C25 . H251 . 106.4 no
C26 . C25 . H251 . 108.0 no
N9 . C25 . H252 . 109.1 no
C26 . C25 . H252 . 108.3 no
H251 . C25 . H252 . 111.5 no
C25 . C26 . C27 . 123.4(3) yes
C25 . C26 . C31 . 119.0(3) yes
C27 . C26 . C31 . 117.6(3) yes
C26 . C27 . C28 . 121.3(3) yes
C26 . C27 . H271 . 119.5 no
C28 . C27 . H271 . 119.1 no
C27 . C28 . C29 . 120.5(4) yes
C27 . C28 . H281 . 119.6 no
C29 . C28 . H281 . 119.9 no
C28 . C29 . C30 . 119.2(3) yes
C28 . C29 . H291 . 121.3 no
C30 . C29 . H291 . 119.5 no
C29 . C30 . C31 . 120.6(3) yes
C29 . C30 . H301 . 119.7 no
C31 . C30 . H301 . 119.6 no
C26 . C31 . C30 . 120.7(4) yes
C26 . C31 . H311 . 118.8 no
C30 . C31 . H311 . 120.5 no
N32 . C33 . N34 . 130.0(3) yes
N32 . C33 . H331 . 115.9 no
N34 . C33 . H331 . 114.1 no
N40 . C35 . N34 . 124.7(2) yes
N40 . C35 . C36 . 109.3(2) yes
N34 . C35 . C36 . 126.0(2) yes
C35 . C36 . C37 . 115.7(2) yes
C35 . C36 . C38 . 105.2(2) yes
C37 . C36 . C38 . 139.1(2) yes
C36 . C37 . N32 . 119.3(2) yes
C36 . C37 . C41 . 124.8(2) yes
N32 . C37 . C41 . 115.9(2) yes
C36 . C38 . C39 . 108.4(2) yes
C36 . C38 . H381 . 127.5 no
C39 . C38 . H381 . 124.0 no
B47 . C39 . N40 . 127.1(2) yes
B47 . C39 . C38 . 124.3(2) yes
N40 . C39 . C38 . 108.3(2) yes
C37 . C41 . C42 . 122.9(2) yes
C37 . C41 . C46 . 120.3(3) yes
C42 . C41 . C46 . 116.9(3) yes
C41 . C42 . C43 . 121.6(3) yes
C41 . C42 . H421 . 119.7 no
C43 . C42 . H421 . 118.6 no
C42 . C43 . C44 . 120.6(3) yes
C42 . C43 . H431 . 119.6 no
C44 . C43 . H431 . 119.9 no
C43 . C44 . C45 . 119.3(3) yes
C43 . C44 . H441 . 120.5 no
C45 . C44 . H441 . 120.2 no
C44 . C45 . C46 . 120.7(3) yes
C44 . C45 . H451 . 120.2 no
C46 . C45 . H451 . 119.1 no
C41 . C46 . C45 . 121.0(3) yes
C41 . C46 . H461 . 119.9 no
C45 . C46 . H461 . 119.1 no
O48 . C49 . C50 . 105.2(2) yes
O48 . C49 . C52 . 100.9(3) yes
C50 . C49 . C52 . 104.7(4) yes
O48 . C49 . C53 . 116.0(4) yes
C50 . C49 . C53 . 126.9(4) yes
C52 . C49 . C53 . 99.1(5) yes
C49 . C50 . O51 . 104.7(2) yes
C49 . C50 . C54 . 124.7(4) yes
O51 . C50 . C54 . 114.2(4) yes
C49 . C50 . C55 . 105.8(4) yes
O51 . C50 . C55 . 102.7(3) yes
C54 . C50 . C55 . 102.4(5) yes
C49 . C52 . H521 . 106.9 no
C49 . C52 . H522 . 111.4 no
H521 . C52 . H522 . 111.3 no
C49 . C52 . H523 . 104.6 no
H521 . C52 . H523 . 109.8 no
H522 . C52 . H523 . 112.6 no
C49 . C53 . H531 . 104.2 no
C49 . C53 . H532 . 109.4 no
H531 . C53 . H532 . 112.3 no
C49 . C53 . H533 . 109.0 no
H531 . C53 . H533 . 110.5 no
H532 . C53 . H533 . 111.2 no
C50 . C54 . H541 . 109.2 no
C50 . C54 . H542 . 102.6 no
H541 . C54 . H542 . 111.0 no
C50 . C54 . H543 . 109.1 no
H541 . C54 . H543 . 111.6 no
H542 . C54 . H543 . 112.9 no
C50 . C55 . H551 . 108.5 no
C50 . C55 . H552 . 104.4 no
H551 . C55 . H552 . 110.7 no
C50 . C55 . H553 . 110.3 no
H551 . C55 . H553 . 110.9 no
H552 . C55 . H553 . 111.8 no
N40 . C56 . C57 . 113.0(2) yes
N40 . C56 . H561 . 108.2 no
C57 . C56 . H561 . 109.8 no
N40 . C56 . H562 . 109.4 no
C57 . C56 . H562 . 109.1 no
H561 . C56 . H562 . 107.2 no
C56 . C57 . C58 . 119.9(3) yes
C56 . C57 . C62 . 121.8(3) yes
C58 . C57 . C62 . 118.2(3) yes
C57 . C58 . C59 . 118.6(4) yes
C57 . C58 . H581 . 121.3 no
C59 . C58 . H581 . 120.0 no
C58 . C59 . C60 . 121.4(5) yes
C58 . C59 . H591 . 118.8 no
C60 . C59 . H591 . 119.8 no
C59 . C60 . C61 . 120.8(4) yes
C59 . C60 . H601 . 120.1 no
C61 . C60 . H601 . 119.1 no
C60 . C61 . C62 . 118.6(5) yes
C60 . C61 . H611 . 120.1 no
C62 . C61 . H611 . 121.3 no
C57 . C62 . C61 . 122.3(4) yes
C57 . C62 . H621 . 118.2 no
C61 . C62 . H621 . 119.5 no

loop_
_geom_bond_atom_site_label_1
_geom_bond_site_symmetry_1
_geom_bond_atom_site_label_2
_geom_bond_site_symmetry_2
_geom_bond_distance
_geom_bond_publ_flag
B16 . O17 . 1.352(4) yes
B16 . O20 . 1.346(4) yes
B16 . C8 . 1.552(4) yes
B47 . O48 . 1.348(4) yes
B47 . O51 . 1.357(3) yes
B47 . C39 . 1.548(4) yes
O17 . C18 . 1.454(4) yes
O20 . C19 . 1.457(4) yes
O48 . C49 . 1.441(4) yes
O51 . C50 . 1.445(4) yes
N1 . C2 . 1.340(4) yes
N1 . C6 . 1.350(4) yes
N3 . C2 . 1.320(4) yes
N3 . C4 . 1.324(4) yes
N9 . C4 . 1.369(4) yes
N9 . C8 . 1.387(3) yes
N9 . C25 . 1.463(4) yes
N32 . C33 . 1.338(4) yes
N32 . C37 . 1.347(3) yes
N34 . C33 . 1.318(4) yes
N34 . C35 . 1.335(3) yes
N40 . C35 . 1.360(3) yes
N40 . C39 . 1.389(3) yes
N40 . C56 . 1.460(3) yes
C2 . H21 . 0.936 no
C4 . C5 . 1.411(4) yes
C5 . C6 . 1.394(4) yes
C5 . C7 . 1.432(4) yes
C6 . C10 . 1.485(4) yes
C7 . C8 . 1.366(4) yes
C7 . H71 . 0.942 no
C10 . C11 . 1.367(5) yes
C10 . C15 . 1.366(5) yes
C11 . C12 . 1.390(6) yes
C11 . H111 . 0.932 no
C12 . C13 . 1.356(7) yes
C12 . H121 . 0.944 no
C13 . C14 . 1.354(7) yes
C13 . H131 . 0.935 no
C14 . C15 . 1.377(6) yes
C14 . H141 . 0.942 no
C15 . H151 . 0.933 no
C18 . C19 . 1.529(6) yes
C18 . C21 . 1.532(6) yes
C18 . C22 . 1.512(5) yes
C19 . C23 . 1.484(6) yes
C19 . C24 . 1.534(6) yes
C21 . H211 . 0.964 no
C21 . H212 . 0.966 no
C21 . H213 . 0.971 no
C22 . H221 . 0.958 no
C22 . H222 . 0.966 no
C22 . H223 . 0.961 no
C23 . H231 . 0.966 no
C23 . H232 . 0.964 no
C23 . H233 . 0.956 no
C24 . H241 . 0.963 no
C24 . H242 . 0.944 no
C24 . H243 . 0.961 no
C25 . C26 . 1.512(4) yes
C25 . H251 . 0.974 no
C25 . H252 . 0.975 no
C26 . C27 . 1.365(4) yes
C26 . C31 . 1.389(4) yes
C27 . C28 . 1.384(5) yes
C27 . H271 . 0.930 no
C28 . C29 . 1.361(5) yes
C28 . H281 . 0.953 no
C29 . C30 . 1.362(6) yes
C29 . H291 . 0.935 no
C30 . C31 . 1.381(5) yes
C30 . H301 . 0.934 no
C31 . H311 . 0.938 no
C33 . H331 . 0.949 no
C35 . C36 . 1.412(4) yes
C36 . C37 . 1.404(4) yes
C36 . C38 . 1.428(4) yes
C37 . C41 . 1.477(4) yes
C38 . C39 . 1.373(4) yes
C38 . H381 . 0.946 no
C41 . C42 . 1.385(4) yes
C41 . C46 . 1.389(4) yes
C42 . C43 . 1.379(4) yes
C42 . H421 . 0.931 no
C43 . C44 . 1.349(4) yes
C43 . H431 . 0.944 no
C44 . C45 . 1.374(5) yes
C44 . H441 . 0.937 no
C45 . C46 . 1.374(5) yes
C45 . H451 . 0.928 no
C46 . H461 . 0.938 no
C49 . C50 . 1.488(5) yes
C49 . C52 . 1.632(8) yes
C49 . C53 . 1.394(6) yes
C50 . C54 . 1.424(6) yes
C50 . C55 . 1.578(7) yes
C52 . H521 . 0.983 no
C52 . H522 . 0.991 no
C52 . H523 . 1.004 no
C53 . H531 . 0.981 no
C53 . H532 . 0.978 no
C53 . H533 . 0.982 no
C54 . H541 . 0.977 no
C54 . H542 . 0.991 no
C54 . H543 . 0.972 no
C55 . H551 . 0.973 no
C55 . H552 . 1.011 no
C55 . H553 . 0.977 no
C56 . C57 . 1.498(4) yes
C56 . H561 . 0.964 no
C56 . H562 . 0.966 no
C57 . C58 . 1.376(5) yes
C57 . C62 . 1.383(5) yes
C58 . C59 . 1.378(6) yes
C58 . H581 . 0.945 no
C59 . C60 . 1.360(7) yes
C59 . H591 . 0.927 no
C60 . C61 . 1.342(7) yes
C60 . H601 . 0.929 no
C61 . C62 . 1.365(6) yes
C61 . H611 . 0.949 no
C62 . H621 . 0.946 no

loop_
_geom_hbond_atom_site_label_D
_geom_hbond_site_symmetry_D
_geom_hbond_atom_site_label_H
_geom_hbond_site_symmetry_H
_geom_hbond_atom_site_label_A
_geom_hbond_site_symmetry_A
_geom_hbond_angle_DHA
_geom_hbond_distance_DH
_geom_hbond_distance_HA
_geom_hbond_distance_DA
_geom_hbond_publ_flag
C11 . H111 . C7 . 132 0.93 2.53 3.226(6) yes
C42 . H421 . C38 . 127 0.93 2.57 3.225(6) yes
C56 . H561 . O51 . 123 0.96 2.48 3.117(6) yes
